data_7246627
loop_
_publ_author_name
'Lou, Yunpeng'
'Shi, Rui'
'Yu, Li'
'Jiang, Ting'
'Zhang, Haoquan'
'Zhang, Lifeng'
'Hu, Yongxu'
'Ji, Deyang'
'Sun, Yajing'
'Li, Jie'
'Li, Liqiang'
'Hu, Wenping'

_publ_section_title
;
 A new dithieno[3,2-b:2&#x2032;,3&#x2032;-d]thiophene derivative for high
 performance single crystal organic field-effect transistors and
 UV-sensitive phototransistors
;
_journal_issue 17
_journal_name_full 'RSC Advances'
_journal_page_first 11706
_journal_page_last 11711
_journal_paper_doi 10.1039/D3RA00600J
_journal_volume 13
_journal_year 2023
_chemical_formula_moiety 'C36 H20 S3'
_chemical_formula_sum 'C36 H20 S3'
_chemical_formula_weight 548.70
_space_group_crystal_system monoclinic
_space_group_IT_number 14
_space_group_name_Hall '-P 2ybc'
_space_group_name_H-M_alt 'P 1 21/c 1'
_atom_sites_solution_hydrogens geom
_audit_creation_date 2022-06-02
_audit_creation_method
;
Olex2 1.5
(compiled 2022.04.07 svn.rca3783a0 for OlexSys, GUI svn.r6498)
;
_audit_update_record
;
2023-01-21 deposited with the CCDC.	2023-03-27 downloaded from the CCDC.
;
_cell_angle_alpha 90
_cell_angle_beta 101.485(3)
_cell_angle_gamma 90
_cell_formula_units_Z 4
_cell_length_a 7.4830(3)
_cell_length_b 5.9649(2)
_cell_length_c 55.0355(14)
_cell_measurement_temperature 160.15
_cell_volume 2407.34(14)
_computing_molecular_graphics 'Olex2 1.5 (Dolomanov et al., 2009)'
_computing_publication_material 'Olex2 1.5 (Dolomanov et al., 2009)'
_computing_structure_refinement 'SHELXL 2018/3 (Sheldrick, 2015)'
_computing_structure_solution 'SHELXT 2018/2 (Sheldrick, 2018)'
_diffrn_ambient_temperature 160.15
_diffrn_measured_fraction_theta_full 0.998
_diffrn_measured_fraction_theta_max 0.966
_diffrn_radiation_type CuK\a
_diffrn_radiation_wavelength 1.54184
_diffrn_reflns_av_R_equivalents 0.1780
_diffrn_reflns_av_unetI/netI 0.0732
_diffrn_reflns_Laue_measured_fraction_full 0.998
_diffrn_reflns_Laue_measured_fraction_max 0.966
_diffrn_reflns_limit_h_max 9
_diffrn_reflns_limit_h_min -9
_diffrn_reflns_limit_k_max 7
_diffrn_reflns_limit_k_min -6
_diffrn_reflns_limit_l_max 67
_diffrn_reflns_limit_l_min -66
_diffrn_reflns_number 71967
_diffrn_reflns_point_group_measured_fraction_full 0.998
_diffrn_reflns_point_group_measured_fraction_max 0.966
_diffrn_reflns_theta_full 67.684
_diffrn_reflns_theta_max 74.865
_diffrn_reflns_theta_min 1.638
_exptl_absorpt_coefficient_mu 3.017
_exptl_crystal_density_diffrn 1.514
_exptl_crystal_F_000 1136
_refine_diff_density_max 0.459
_refine_diff_density_min -0.532
_refine_diff_density_rms 0.106
_refine_ls_extinction_method none
_refine_ls_goodness_of_fit_ref 1.043
_refine_ls_hydrogen_treatment constr
_refine_ls_matrix_type full
_refine_ls_number_parameters 352
_refine_ls_number_reflns 4784
_refine_ls_number_restraints 0
_refine_ls_restrained_S_all 1.043
_refine_ls_R_factor_all 0.1216
_refine_ls_R_factor_gt 0.0679
_refine_ls_shift/su_max 0.001
_refine_ls_shift/su_mean 0.000
_refine_ls_structure_factor_coef Fsqd
_refine_ls_weighting_details 'w=1/[\s^2^(Fo^2^)+13.5555P] where P=(Fo^2^+2Fc^2^)/3'
_refine_ls_weighting_scheme calc
_refine_ls_wR_factor_gt 0.1344
_refine_ls_wR_factor_ref 0.1611
_reflns_Friedel_coverage 0.000
_reflns_number_gt 3139
_reflns_number_total 4784
_reflns_threshold_expression 'I > 2\s(I)'
_cod_data_source_file d3ra00600j2.cif
_cod_data_source_block exp_622_sx
_cod_database_code 7246627
_shelx_shelxl_version_number 2018/3
_shelx_space_group_comment
;
The symmetry employed for this shelxl refinement is uniquely defined
by the following loop, which should always be used as a source of
symmetry information in preference to the above space-group names.
They are only intended as comments.
;
_olex2_refinement_description
;
1. Fixed Uiso
 At 1.2 times of:
  All C(H) groups
2.a Aromatic/amide H refined with riding coordinates:
 C30(H30), C40(H40), C52(H52), C60(H60), C62(H62), C18(H18), C21(H21), C9(H9),
 C45(H45), C19(H19), C5(H5), C6(H6), C1(H1), C8(H8), C12(H12), C3(H3), C15(H15),
  C57(H57), C13(H13), C51(H51)
;
_olex2_submission_special_instructions 'No special instructions were received'

loop_
_space_group_symop_operation_xyz
'x, y, z'
'-x, y+1/2, -z+1/2'
'-x, -y, -z'
'x, -y-1/2, z-1/2'

loop_
_atom_site_label
_atom_site_type_symbol
_atom_site_fract_x
_atom_site_fract_y
_atom_site_fract_z
_atom_site_U_iso_or_equiv
_atom_site_adp_type
_atom_site_occupancy
_atom_site_site_symmetry_order
_atom_site_calc_flag
_atom_site_refinement_flags_posn
_atom_site_refinement_flags_adp
_atom_site_refinement_flags_occupancy
_atom_site_disorder_assembly
_atom_site_disorder_group
S38 S 0.12611(17) 0.9311(2) 0.21531(2) 0.0265(3) Uani 1 1 d . . . . .
S32 S 0.35509(17) 0.3552(2) 0.25205(2) 0.0273(3) Uani 1 1 d . . . . .
S34 S 0.22114(17) 0.9310(2) 0.28783(2) 0.0268(3) Uani 1 1 d . . . . .
C30 C 0.3787(6) 0.5500(8) 0.30094(8) 0.0222(10) Uani 1 1 d . . . . .
H30 H 0.439343 0.429743 0.310520 0.027 Uiso 1 1 calc R U . . .
C36 C 0.2412(6) 0.7430(8) 0.26462(9) 0.0241(10) Uani 1 1 d . . . . .
C22 C 0.4490(6) 0.7375(8) 0.38132(8) 0.0228(10) Uani 1 1 d . . . . .
C40 C 0.2497(6) 0.5477(8) 0.20316(9) 0.0250(10) Uani 1 1 d . . . . .
H40 H 0.285362 0.426775 0.193949 0.030 Uiso 1 1 calc R U . . .
C33 C 0.1238(6) 0.7454(8) 0.12262(8) 0.0234(10) Uani 1 1 d . . . . .
C24 C 0.0806(6) 0.6589(8) 0.07855(9) 0.0236(10) Uani 1 1 d . . . . .
C44 C 0.3766(6) 0.9520(8) 0.38705(9) 0.0249(10) Uani 1 1 d . . . . .
C46 C 0.2045(6) 0.7407(8) 0.23873(8) 0.0238(10) Uani 1 1 d . . . . .
C58 C 0.3584(6) 0.8157(8) 0.33701(8) 0.0224(10) Uani 1 1 d . . . . .
C50 C 0.3263(6) 0.5469(8) 0.27472(8) 0.0238(10) Uani 1 1 d . . . . .
C16 C 0.4429(6) 0.8610(8) 0.43108(9) 0.0269(11) Uani 1 1 d . . . . .
C17 C 0.2624(6) 0.5460(8) 0.22887(8) 0.0227(10) Uani 1 1 d . . . . .
C52 C 0.1765(6) 0.6843(8) 0.14806(8) 0.0243(10) Uani 1 1 d . . . . .
H52 H 0.238337 0.546272 0.152233 0.029 Uiso 1 1 calc R U . . .
C56 C 0.5177(6) 0.6478(8) 0.42551(8) 0.0242(10) Uani 1 1 d . . . . .
C60 C 0.0616(6) 1.0364(8) 0.16028(9) 0.0253(11) Uani 1 1 d . . . . .
H60 H 0.042046 1.135169 0.173045 0.030 Uiso 1 1 calc R U . . .
C2 C 0.1405(6) 0.8190(8) 0.16671(9) 0.0245(10) Uani 1 1 d . . . . .
C62 C 0.3765(6) 1.0056(8) 0.41159(9) 0.0259(11) Uani 1 1 d . . . . .
H62 H 0.329052 1.146761 0.415200 0.031 Uiso 1 1 calc R U . . .
C18 C 0.2944(6) 1.0319(8) 0.34296(9) 0.0235(10) Uani 1 1 d . . . . .
H18 H 0.243989 1.131791 0.329941 0.028 Uiso 1 1 calc R U . . .
C20 C 0.0375(6) 0.9605(8) 0.11656(8) 0.0232(10) Uani 1 1 d . . . . .
C28 C 0.1778(6) 0.7503(8) 0.19278(9) 0.0239(10) Uani 1 1 d . . . . .
C21 C 0.4387(6) 0.6775(8) 0.35611(8) 0.0254(10) Uani 1 1 d . . . . .
H21 H 0.488556 0.538329 0.352328 0.030 Uiso 1 1 calc R U . . .
C23 C -0.0069(6) 0.8728(8) 0.07235(8) 0.0240(10) Uani 1 1 d . . . . .
C9 C 0.0148(6) 1.1021(8) 0.13634(8) 0.0260(11) Uani 1 1 d . . . . .
H9 H -0.034791 1.247727 0.132697 0.031 Uiso 1 1 calc R U . . .
C11 C 0.3312(7) 0.7483(8) 0.31089(8) 0.0248(10) Uani 1 1 d . . . . .
C45 C -0.0255(6) 1.0164(8) 0.09178(9) 0.0255(11) Uani 1 1 d . . . . .
H45 H -0.083366 1.157303 0.087923 0.031 Uiso 1 1 calc R U . . .
C19 C 0.3046(6) 1.0958(8) 0.36673(9) 0.0266(11) Uani 1 1 d . . . . .
H19 H 0.262547 1.240755 0.370023 0.032 Uiso 1 1 calc R U . . .
C5 C 0.1440(6) 0.6017(8) 0.10329(8) 0.0250(11) Uani 1 1 d . . . . .
H5 H 0.202605 0.461191 0.107135 0.030 Uiso 1 1 calc R U . . .
C6 C 0.5176(6) 0.5930(8) 0.40109(8) 0.0251(11) Uani 1 1 d . . . . .
H6 H 0.565811 0.452085 0.397569 0.030 Uiso 1 1 calc R U . . .
C1 C 0.5892(7) 0.5019(8) 0.44581(9) 0.0283(11) Uani 1 1 d . . . . .
H1 H 0.637930 0.360391 0.442572 0.034 Uiso 1 1 calc R U . . .
C8 C 0.4442(7) 0.9155(9) 0.45632(9) 0.0297(11) Uani 1 1 d . . . . .
H8 H 0.395439 1.055004 0.460207 0.036 Uiso 1 1 calc R U . . .
C12 C 0.0962(7) 0.5113(9) 0.05864(9) 0.0291(11) Uani 1 1 d . . . . .
H12 H 0.152213 0.369076 0.062327 0.035 Uiso 1 1 calc R U . . .
C3 C -0.0555(7) 0.7791(9) 0.02851(9) 0.0356(13) Uani 1 1 d . . . . .
H3 H -0.100829 0.817119 0.011644 0.043 Uiso 1 1 calc R U . . .
C15 C 0.0332(7) 0.5685(9) 0.03465(9) 0.0323(12) Uani 1 1 d . . . . .
H15 H 0.048117 0.467969 0.021815 0.039 Uiso 1 1 calc R U . . .
C57 C -0.0750(7) 0.9259(9) 0.04688(9) 0.0301(11) Uani 1 1 d . . . . .
H57 H -0.134769 1.065154 0.042646 0.036 Uiso 1 1 calc R U . . .
C13 C 0.5138(7) 0.7720(9) 0.47486(9) 0.0342(12) Uani 1 1 d . . . . .
H13 H 0.512797 0.811342 0.491557 0.041 Uiso 1 1 calc R U . . .
C51 C 0.5886(7) 0.5620(9) 0.46949(9) 0.0332(12) Uani 1 1 d . . . . .
H51 H 0.638404 0.463535 0.482667 0.040 Uiso 1 1 calc R U . . .

loop_
_atom_site_aniso_label
_atom_site_aniso_U_11
_atom_site_aniso_U_22
_atom_site_aniso_U_33
_atom_site_aniso_U_23
_atom_site_aniso_U_13
_atom_site_aniso_U_12
S38 0.0354(7) 0.0208(6) 0.0236(6) 0.0010(5) 0.0062(5) 0.0063(5)
S32 0.0380(7) 0.0194(6) 0.0250(6) 0.0006(5) 0.0075(5) 0.0038(5)
S34 0.0359(7) 0.0208(6) 0.0242(6) 0.0008(5) 0.0069(5) 0.0052(5)
C30 0.022(2) 0.017(2) 0.027(2) 0.001(2) 0.0024(19) 0.0009(19)
C36 0.026(2) 0.020(3) 0.028(3) -0.002(2) 0.009(2) 0.001(2)
C22 0.025(2) 0.019(2) 0.025(2) 0.0000(19) 0.005(2) -0.0028(19)
C40 0.028(3) 0.017(2) 0.030(3) -0.004(2) 0.007(2) -0.005(2)
C33 0.025(3) 0.020(3) 0.025(2) 0.000(2) 0.006(2) -0.0021(19)
C24 0.023(2) 0.019(2) 0.029(3) 0.001(2) 0.007(2) -0.004(2)
C44 0.025(2) 0.021(3) 0.029(3) -0.003(2) 0.007(2) -0.004(2)
C46 0.024(2) 0.020(3) 0.026(3) 0.002(2) 0.002(2) 0.004(2)
C58 0.025(2) 0.018(3) 0.026(2) 0.0008(19) 0.008(2) -0.0017(19)
C50 0.027(3) 0.020(3) 0.026(2) 0.001(2) 0.009(2) 0.004(2)
C16 0.031(3) 0.024(3) 0.026(3) -0.002(2) 0.006(2) -0.001(2)
C17 0.024(2) 0.019(3) 0.025(2) 0.004(2) 0.0025(19) 0.0025(19)
C52 0.025(2) 0.019(3) 0.028(3) 0.000(2) 0.004(2) 0.003(2)
C56 0.024(2) 0.023(3) 0.025(2) -0.002(2) 0.0034(19) -0.004(2)
C60 0.033(3) 0.014(2) 0.031(3) -0.003(2) 0.009(2) 0.001(2)
C2 0.025(2) 0.021(3) 0.028(3) 0.002(2) 0.007(2) 0.001(2)
C62 0.026(3) 0.020(3) 0.031(3) -0.005(2) 0.005(2) 0.000(2)
C18 0.023(2) 0.019(3) 0.028(3) 0.002(2) 0.005(2) -0.0008(19)
C20 0.024(2) 0.021(3) 0.025(2) 0.002(2) 0.0049(19) -0.001(2)
C28 0.029(3) 0.019(2) 0.024(2) -0.001(2) 0.007(2) 0.002(2)
C21 0.028(3) 0.019(3) 0.029(3) -0.001(2) 0.005(2) 0.002(2)
C23 0.026(2) 0.020(3) 0.026(2) 0.002(2) 0.004(2) -0.001(2)
C9 0.029(3) 0.019(3) 0.030(3) 0.003(2) 0.006(2) 0.001(2)
C11 0.029(3) 0.022(3) 0.023(2) 0.003(2) 0.004(2) -0.002(2)
C45 0.027(3) 0.018(3) 0.033(3) 0.002(2) 0.009(2) 0.000(2)
C19 0.030(3) 0.020(3) 0.031(3) -0.002(2) 0.009(2) -0.002(2)
C5 0.024(2) 0.022(3) 0.030(3) 0.002(2) 0.006(2) -0.0004(19)
C6 0.028(3) 0.017(3) 0.030(3) -0.003(2) 0.006(2) -0.002(2)
C1 0.038(3) 0.019(3) 0.028(3) -0.001(2) 0.005(2) -0.003(2)
C8 0.035(3) 0.024(3) 0.032(3) -0.006(2) 0.009(2) -0.005(2)
C12 0.032(3) 0.025(3) 0.031(3) -0.004(2) 0.008(2) -0.001(2)
C3 0.045(3) 0.037(3) 0.024(3) 0.005(2) 0.005(2) 0.001(3)
C15 0.040(3) 0.029(3) 0.026(3) -0.004(2) 0.004(2) 0.000(2)
C57 0.033(3) 0.026(3) 0.029(3) 0.002(2) 0.001(2) -0.003(2)
C13 0.047(3) 0.029(3) 0.027(3) -0.004(2) 0.011(2) -0.005(2)
C51 0.043(3) 0.030(3) 0.025(3) 0.003(2) 0.003(2) -0.003(2)

loop_
_atom_type_symbol
_atom_type_description
_atom_type_scat_dispersion_real
_atom_type_scat_dispersion_imag
_atom_type_scat_source
C C 0.0181 0.0091 'International Tables Vol C Tables 4.2.6.8 and 6.1.1.4'
H H 0.0000 0.0000 'International Tables Vol C Tables 4.2.6.8 and 6.1.1.4'
S S 0.3331 0.5567 'International Tables Vol C Tables 4.2.6.8 and 6.1.1.4'

loop_
_geom_angle_atom_site_label_1
_geom_angle_atom_site_label_2
_geom_angle_atom_site_label_3
_geom_angle
_geom_angle_site_symmetry_1
_geom_angle_site_symmetry_3
_geom_angle_publ_flag
C46 S38 C28 91.9(2) . . ?
C50 S32 C17 90.5(2) . . ?
C36 S34 C11 92.0(2) . . ?
C50 C30 H30 124.0 . . ?
C11 C30 H30 124.0 . . ?
C11 C30 C50 112.0(4) . . ?
C46 C36 S34 137.0(4) . . ?
C50 C36 S34 110.5(3) . . ?
C50 C36 C46 112.3(4) . . ?
C21 C22 C44 119.0(4) . . ?
C6 C22 C44 118.0(4) . . ?
C6 C22 C21 122.9(4) . . ?
C17 C40 H40 124.4 . . ?
C28 C40 H40 124.4 . . ?
C28 C40 C17 111.3(4) . . ?
C52 C33 C20 118.5(4) . . ?
C5 C33 C52 122.7(4) . . ?
C5 C33 C20 118.7(4) . . ?
C5 C24 C23 119.9(4) . . ?
C5 C24 C12 122.4(5) . . ?
C12 C24 C23 117.8(4) . . ?
C62 C44 C22 119.2(4) . . ?
C62 C44 C19 123.4(5) . . ?
C19 C44 C22 117.3(4) . . ?
C36 C46 S38 136.2(4) . . ?
C17 C46 S38 110.1(3) . . ?
C17 C46 C36 113.2(4) . . ?
C18 C58 C11 118.8(4) . . ?
C21 C58 C18 118.6(4) . . ?
C21 C58 C11 122.6(4) . . ?
C30 C50 S32 133.7(4) . . ?
C36 C50 S32 112.2(3) . . ?
C36 C50 C30 114.0(4) . . ?
C62 C16 C56 118.5(4) . . ?
C62 C16 C8 122.9(5) . . ?
C8 C16 C56 118.6(4) . . ?
C40 C17 S32 132.9(4) . . ?
C46 C17 S32 111.7(3) . . ?
C46 C17 C40 115.2(4) . . ?
C33 C52 H52 119.0 . . ?
C2 C52 C33 121.9(4) . . ?
C2 C52 H52 119.0 . . ?
C6 C56 C16 119.2(4) . . ?
C6 C56 C1 122.8(5) . . ?
C1 C56 C16 118.0(4) . . ?
C2 C60 H60 119.5 . . ?
C9 C60 H60 119.5 . . ?
C9 C60 C2 121.0(4) . . ?
C52 C2 C60 118.4(4) . . ?
C52 C2 C28 122.8(4) . . ?
C60 C2 C28 118.8(4) . . ?
C44 C62 C16 122.6(5) . . ?
C44 C62 H62 118.7 . . ?
C16 C62 H62 118.7 . . ?
C58 C18 H18 119.4 . . ?
C19 C18 C58 121.1(4) . . ?
C19 C18 H18 119.4 . . ?
C9 C20 C33 118.0(4) . . ?
C45 C20 C33 119.2(4) . . ?
C45 C20 C9 122.8(4) . . ?
C40 C28 S38 111.5(3) . . ?
C40 C28 C2 128.7(4) . . ?
C2 C28 S38 119.8(4) . . ?
C22 C21 H21 119.1 . . ?
C58 C21 C22 121.7(4) . . ?
C58 C21 H21 119.1 . . ?
C45 C23 C24 118.0(4) . . ?
C45 C23 C57 123.0(4) . . ?
C57 C23 C24 119.0(4) . . ?
C60 C9 C20 122.0(4) . . ?
C60 C9 H9 119.0 . . ?
C20 C9 H9 119.0 . . ?
C30 C11 S34 111.6(3) . . ?
C30 C11 C58 128.8(4) . . ?
C58 C11 S34 119.6(4) . . ?
C20 C45 C23 122.5(4) . . ?
C20 C45 H45 118.8 . . ?
C23 C45 H45 118.8 . . ?
C44 C19 H19 119.0 . . ?
C18 C19 C44 122.0(5) . . ?
C18 C19 H19 119.0 . . ?
C33 C5 H5 119.1 . . ?
C24 C5 C33 121.8(5) . . ?
C24 C5 H5 119.1 . . ?
C22 C6 H6 118.7 . . ?
C56 C6 C22 122.5(5) . . ?
C56 C6 H6 118.7 . . ?
C56 C1 H1 119.4 . . ?
C51 C1 C56 121.1(5) . . ?
C51 C1 H1 119.4 . . ?
C16 C8 H8 119.4 . . ?
C13 C8 C16 121.1(5) . . ?
C13 C8 H8 119.4 . . ?
C24 C12 H12 119.1 . . ?
C15 C12 C24 121.8(5) . . ?
C15 C12 H12 119.1 . . ?
C15 C3 H3 120.0 . . ?
C57 C3 H3 120.0 . . ?
C57 C3 C15 120.1(5) . . ?
C12 C15 C3 120.5(5) . . ?
C12 C15 H15 119.8 . . ?
C3 C15 H15 119.8 . . ?
C23 C57 H57 119.5 . . ?
C3 C57 C23 120.9(5) . . ?
C3 C57 H57 119.5 . . ?
C8 C13 H13 119.8 . . ?
C8 C13 C51 120.5(5) . . ?
C51 C13 H13 119.8 . . ?
C1 C51 C13 120.6(5) . . ?
C1 C51 H51 119.7 . . ?
C13 C51 H51 119.7 . . ?

loop_
_geom_bond_atom_site_label_1
_geom_bond_atom_site_label_2
_geom_bond_distance
_geom_bond_site_symmetry_2
_geom_bond_publ_flag
S38 C46 1.731(5) . ?
S38 C28 1.744(5) . ?
S32 C50 1.737(5) . ?
S32 C17 1.747(5) . ?
S34 C36 1.729(5) . ?
S34 C11 1.749(5) . ?
C30 H30 0.9500 . ?
C30 C50 1.418(6) . ?
C30 C11 1.380(7) . ?
C36 C46 1.396(6) . ?
C36 C50 1.393(6) . ?
C22 C44 1.448(7) . ?
C22 C21 1.420(6) . ?
C22 C6 1.403(6) . ?
C40 H40 0.9500 . ?
C40 C17 1.399(6) . ?
C40 C28 1.398(7) . ?
C33 C52 1.424(6) . ?
C33 C20 1.446(7) . ?
C33 C5 1.398(6) . ?
C24 C23 1.444(7) . ?
C24 C5 1.392(6) . ?
C24 C12 1.428(6) . ?
C44 C62 1.388(6) . ?
C44 C19 1.427(7) . ?
C46 C17 1.387(6) . ?
C58 C18 1.436(7) . ?
C58 C21 1.376(6) . ?
C58 C11 1.467(6) . ?
C16 C56 1.446(7) . ?
C16 C62 1.389(7) . ?
C16 C8 1.425(6) . ?
C52 H52 0.9500 . ?
C52 C2 1.372(6) . ?
C56 C6 1.383(6) . ?
C56 C1 1.433(7) . ?
C60 H60 0.9500 . ?
C60 C2 1.440(7) . ?
C60 C9 1.352(6) . ?
C2 C28 1.465(6) . ?
C62 H62 0.9500 . ?
C18 H18 0.9500 . ?
C18 C19 1.350(6) . ?
C20 C9 1.415(6) . ?
C20 C45 1.392(6) . ?
C21 H21 0.9500 . ?
C23 C45 1.398(6) . ?
C23 C57 1.429(6) . ?
C9 H9 0.9500 . ?
C45 H45 0.9500 . ?
C19 H19 0.9500 . ?
C5 H5 0.9500 . ?
C6 H6 0.9500 . ?
C1 H1 0.9500 . ?
C1 C51 1.353(7) . ?
C8 H8 0.9500 . ?
C8 C13 1.354(7) . ?
C12 H12 0.9500 . ?
C12 C15 1.354(7) . ?
C3 H3 0.9500 . ?
C3 C15 1.430(7) . ?
C3 C57 1.367(7) . ?
C15 H15 0.9500 . ?
C57 H57 0.9500 . ?
C13 H13 0.9500 . ?
C13 C51 1.426(8) . ?
C51 H51 0.9500 . ?

loop_
_geom_torsion_atom_site_label_1
_geom_torsion_atom_site_label_2
_geom_torsion_atom_site_label_3
_geom_torsion_atom_site_label_4
_geom_torsion
_geom_torsion_site_symmetry_1
_geom_torsion_site_symmetry_2
_geom_torsion_site_symmetry_3
_geom_torsion_site_symmetry_4
_geom_torsion_publ_flag
S38 C46 C17 S32 176.5(2) . . . . ?
S38 C46 C17 C40 1.5(5) . . . . ?
S34 C36 C46 S38 3.3(9) . . . . ?
S34 C36 C46 C17 174.7(4) . . . . ?
S34 C36 C50 S32 -178.4(2) . . . . ?
S34 C36 C50 C30 -1.3(5) . . . . ?
C36 S34 C11 C30 -0.7(4) . . . . ?
C36 S34 C11 C58 -179.7(4) . . . . ?
C36 C46 C17 S32 2.8(5) . . . . ?
C36 C46 C17 C40 -172.2(4) . . . . ?
C22 C44 C62 C16 -0.2(7) . . . . ?
C22 C44 C19 C18 3.5(7) . . . . ?
C33 C52 C2 C60 -5.5(7) . . . . ?
C33 C52 C2 C28 174.1(4) . . . . ?
C33 C20 C9 C60 -3.8(7) . . . . ?
C33 C20 C45 C23 -0.7(7) . . . . ?
C24 C23 C45 C20 0.3(7) . . . . ?
C24 C23 C57 C3 -1.1(7) . . . . ?
C24 C12 C15 C3 -1.4(8) . . . . ?
C44 C22 C21 C58 -1.4(7) . . . . ?
C44 C22 C6 C56 0.2(7) . . . . ?
C46 S38 C28 C40 1.2(4) . . . . ?
C46 S38 C28 C2 180.0(4) . . . . ?
C46 C36 C50 S32 -1.8(5) . . . . ?
C46 C36 C50 C30 175.3(4) . . . . ?
C58 C18 C19 C44 -0.9(7) . . . . ?
C50 S32 C17 C40 170.7(5) . . . . ?
C50 S32 C17 C46 -3.2(4) . . . . ?
C50 C30 C11 S34 0.1(5) . . . . ?
C50 C30 C11 C58 179.0(5) . . . . ?
C50 C36 C46 S38 -172.1(4) . . . . ?
C50 C36 C46 C17 -0.7(6) . . . . ?
C16 C56 C6 C22 0.6(7) . . . . ?
C16 C56 C1 C51 -0.6(7) . . . . ?
C16 C8 C13 C51 0.3(8) . . . . ?
C17 S32 C50 C30 -173.5(5) . . . . ?
C17 S32 C50 C36 2.8(4) . . . . ?
C17 C40 C28 S38 -0.6(5) . . . . ?
C17 C40 C28 C2 -179.2(5) . . . . ?
C52 C33 C20 C9 1.8(6) . . . . ?
C52 C33 C20 C45 -175.8(4) . . . . ?
C52 C33 C5 C24 175.7(4) . . . . ?
C52 C2 C28 S38 -179.5(4) . . . . ?
C52 C2 C28 C40 -1.0(8) . . . . ?
C56 C16 C62 C44 1.0(7) . . . . ?
C56 C16 C8 C13 0.0(7) . . . . ?
C56 C1 C51 C13 1.0(8) . . . . ?
C60 C2 C28 S38 0.1(6) . . . . ?
C60 C2 C28 C40 178.6(5) . . . . ?
C2 C60 C9 C20 1.2(7) . . . . ?
C62 C44 C19 C18 -175.0(5) . . . . ?
C62 C16 C56 C6 -1.2(7) . . . . ?
C62 C16 C56 C1 178.8(4) . . . . ?
C62 C16 C8 C13 -178.6(5) . . . . ?
C18 C58 C21 C22 4.1(7) . . . . ?
C18 C58 C11 S34 -0.3(6) . . . . ?
C18 C58 C11 C30 -179.1(5) . . . . ?
C20 C33 C52 C2 2.9(7) . . . . ?
C20 C33 C5 C24 -1.1(7) . . . . ?
C28 S38 C46 C36 170.1(5) . . . . ?
C28 S38 C46 C17 -1.5(4) . . . . ?
C28 C40 C17 S32 -174.3(4) . . . . ?
C28 C40 C17 C46 -0.6(6) . . . . ?
C21 C22 C44 C62 176.2(4) . . . . ?
C21 C22 C44 C19 -2.4(6) . . . . ?
C21 C22 C6 C56 -176.3(4) . . . . ?
C21 C58 C18 C19 -3.0(7) . . . . ?
C21 C58 C11 S34 177.9(4) . . . . ?
C21 C58 C11 C30 -0.8(8) . . . . ?
C23 C24 C5 C33 0.7(7) . . . . ?
C23 C24 C12 C15 0.6(7) . . . . ?
C9 C60 C2 C52 3.5(7) . . . . ?
C9 C60 C2 C28 -176.1(4) . . . . ?
C9 C20 C45 C23 -178.2(4) . . . . ?
C11 S34 C36 C46 -174.3(5) . . . . ?
C11 S34 C36 C50 1.2(4) . . . . ?
C11 C30 C50 S32 177.1(4) . . . . ?
C11 C30 C50 C36 0.8(6) . . . . ?
C11 C58 C18 C19 175.3(4) . . . . ?
C11 C58 C21 C22 -174.2(4) . . . . ?
C45 C20 C9 C60 173.7(5) . . . . ?
C45 C23 C57 C3 -179.3(5) . . . . ?
C19 C44 C62 C16 178.3(5) . . . . ?
C5 C33 C52 C2 -173.9(5) . . . . ?
C5 C33 C20 C9 178.8(4) . . . . ?
C5 C33 C20 C45 1.1(7) . . . . ?
C5 C24 C23 C45 -0.2(7) . . . . ?
C5 C24 C23 C57 -178.5(4) . . . . ?
C5 C24 C12 C15 179.7(5) . . . . ?
C6 C22 C44 C62 -0.4(7) . . . . ?
C6 C22 C44 C19 -179.0(4) . . . . ?
C6 C22 C21 C58 175.1(5) . . . . ?
C6 C56 C1 C51 179.4(5) . . . . ?
C1 C56 C6 C22 -179.4(5) . . . . ?
C8 C16 C56 C6 -179.9(4) . . . . ?
C8 C16 C56 C1 0.1(7) . . . . ?
C8 C16 C62 C44 179.6(5) . . . . ?
C8 C13 C51 C1 -0.8(8) . . . . ?
C12 C24 C23 C45 178.9(4) . . . . ?
C12 C24 C23 C57 0.6(6) . . . . ?
C12 C24 C5 C33 -178.3(4) . . . . ?
C15 C3 C57 C23 0.4(8) . . . . ?
C57 C23 C45 C20 178.4(4) . . . . ?
C57 C3 C15 C12 0.9(8) . . . . ?
